data_2227834
loop_
_publ_author_name
'Kannan, M.'
'Kumaravel, Kandhasamy'
'Vasuki, Gnanasambandam'
'Krishna, R.'

_publ_section_title
;
 Ethyl
 6-amino-5-cyano-2,4-bis(4-methylphenyl)-4<i>H</i>-pyran-3-carboxylate
;
_journal_coeditor_code NG5024
_journal_issue 10
_journal_name_full 'Acta Crystallographica Section E'
_journal_page_first o2536
_journal_paper_doi 10.1107/S1600536810035592
_journal_volume 66
_journal_year 2010
_chemical_formula_iupac 'C23 H22 N2 O3'
_chemical_formula_moiety 'C23 H22 N2 O3'
_chemical_formula_sum 'C23 H22 N2 O3'
_chemical_formula_weight 374.43
_chemical_name_systematic
;
Ethyl 6-amino-5-cyano-2,4-bis(4-methylphenyl)-4<i>H</i>-pyran-3-carboxylate
;
_space_group_IT_number 2
_symmetry_cell_setting triclinic
_symmetry_space_group_name_Hall '-P 1'
_symmetry_space_group_name_H-M 'P -1'
_atom_sites_solution_hydrogens geom
_atom_sites_solution_primary direct
_atom_sites_solution_secondary difmap
_audit_creation_method SHELXL-97
_cell_angle_alpha 72.902(2)
_cell_angle_beta 72.690(2)
_cell_angle_gamma 89.182(2)
_cell_formula_units_Z 2
_cell_length_a 8.3485(2)
_cell_length_b 11.4057(3)
_cell_length_c 11.6689(3)
_cell_measurement_reflns_used 9717
_cell_measurement_temperature 293(2)
_cell_measurement_theta_max 32
_cell_measurement_theta_min 2.2
_cell_volume 1010.64(5)
_computing_cell_refinement 'APEX2 and SAINT (Bruker, 2004)'
_computing_data_collection 'APEX2 (Bruker, 2004)'
_computing_data_reduction 'SAINT and XPREP (Bruker, 2004)'
_computing_molecular_graphics '<i>ORTEP-3 for Windows</i> (Farrugia, 1997)'
_computing_publication_material 'PLATON (Spek, 2009)'
_computing_structure_refinement 'SHELXL97 (Sheldrick, 2008)'
_computing_structure_solution 'SHELXS97 (Sheldrick, 2008)'
_diffrn_ambient_temperature 293(2)
_diffrn_detector_area_resol_mean 0
_diffrn_measured_fraction_theta_full 0.999
_diffrn_measured_fraction_theta_max 0.999
_diffrn_measurement_device_type 'Bruker Kappa APEXII CCD'
_diffrn_measurement_method '\w and \f scan'
_diffrn_radiation_monochromator graphite
_diffrn_radiation_source 'fine-focus sealed tube'
_diffrn_radiation_type MoK\a
_diffrn_radiation_wavelength 0.71073
_diffrn_reflns_av_R_equivalents 0.0221
_diffrn_reflns_av_sigmaI/netI 0.0148
_diffrn_reflns_limit_h_max 9
_diffrn_reflns_limit_h_min -9
_diffrn_reflns_limit_k_max 13
_diffrn_reflns_limit_k_min -13
_diffrn_reflns_limit_l_max 13
_diffrn_reflns_limit_l_min -13
_diffrn_reflns_number 18989
_diffrn_reflns_theta_full 25.00
_diffrn_reflns_theta_max 25.00
_diffrn_reflns_theta_min 1.87
_diffrn_standards_decay_% 0
_diffrn_standards_interval_count 0
_diffrn_standards_interval_time 0
_diffrn_standards_number 0
_exptl_absorpt_coefficient_mu 0.082
_exptl_absorpt_correction_T_max 0.984
_exptl_absorpt_correction_T_min 0.981
_exptl_absorpt_correction_type multi-scan
_exptl_absorpt_process_details '(SADABS; Bruker, 2004)'
_exptl_crystal_colour colourless
_exptl_crystal_density_diffrn 1.230
_exptl_crystal_density_method 'not measured'
_exptl_crystal_description rectangular
_exptl_crystal_F_000 396
_exptl_crystal_size_max 0.30
_exptl_crystal_size_mid 0.20
_exptl_crystal_size_min 0.20
_refine_diff_density_max 0.555
_refine_diff_density_min -0.580
_refine_ls_extinction_coef 0
_refine_ls_extinction_method SHELXL
_refine_ls_goodness_of_fit_ref 1.042
_refine_ls_hydrogen_treatment constr
_refine_ls_matrix_type full
_refine_ls_number_parameters 243
_refine_ls_number_reflns 3554
_refine_ls_number_restraints 7
_refine_ls_restrained_S_all 1.050
_refine_ls_R_factor_all 0.0757
_refine_ls_R_factor_gt 0.0659
_refine_ls_shift/su_max 0.025
_refine_ls_shift/su_mean 0.002
_refine_ls_structure_factor_coef Fsqd
_refine_ls_weighting_details 'calc w=1/[\s^2^(Fo^2^)+(0.0869P)^2^+0.7661P] where P=(Fo^2^+2Fc^2^)/3'
_refine_ls_weighting_scheme calc
_refine_ls_wR_factor_gt 0.1804
_refine_ls_wR_factor_ref 0.1915
_reflns_number_gt 2971
_reflns_number_total 3554
_reflns_threshold_expression I>2sigma(I)
_cod_data_source_file ng5024.cif
_cod_data_source_block I
_cod_original_cell_volume 1010.64(4)
_cod_database_code 2227834
_cod_database_fobs_code 2227834

loop_
_symmetry_equiv_pos_as_xyz
'x, y, z'
'-x, -y, -z'

loop_
_atom_site_type_symbol
_atom_site_label
_atom_site_fract_x
_atom_site_fract_y
_atom_site_fract_z
_atom_site_U_iso_or_equiv
_atom_site_adp_type
_atom_site_calc_flag
_atom_site_refinement_flags
_atom_site_occupancy
_atom_site_disorder_assembly
_atom_site_disorder_group
C C1 0.4425(5) 0.8123(3) 0.3388(4) 0.0986(13) Uani d . 1 . .
H H1A 0.3452 0.7959 0.4120 0.148 Uiso calc R 1 . .
H H1B 0.4206 0.8739 0.2701 0.148 Uiso calc R 1 . .
H H1C 0.5369 0.8412 0.3568 0.148 Uiso calc R 1 . .
C C2 0.4816(3) 0.69499(14) 0.30303(19) 0.0648(8) Uani d G 1 . .
C C3 0.4067(2) 0.58140(17) 0.38598(15) 0.0720(9) Uani d G 1 . .
H H3 0.3282 0.5769 0.4631 0.086 Uiso calc R 1 . .
C C4 0.4491(2) 0.47452(13) 0.35366(15) 0.0618(7) Uani d G 1 . .
H H4 0.3990 0.3985 0.4092 0.074 Uiso calc R 1 . .
C C5 0.5664(2) 0.48123(12) 0.23840(15) 0.0473(6) Uani d G 1 . .
C C6 0.6414(2) 0.59482(15) 0.15545(14) 0.0718(9) Uani d G 1 . .
H H6 0.7199 0.5993 0.0783 0.086 Uiso calc R 1 . .
C C7 0.5990(3) 0.70170(12) 0.18776(18) 0.0803(10) Uani d G 1 . .
H H7 0.6491 0.7777 0.1323 0.096 Uiso calc R 1 . .
C C8 0.6149(3) 0.3670(2) 0.2054(2) 0.0449(5) Uani d . 1 . .
C C9 0.4918(3) 0.2162(2) 0.1459(2) 0.0466(6) Uani d . 1 . .
C C10 0.6432(3) 0.1734(2) 0.1069(2) 0.0472(6) Uani d . 1 . .
C C11 0.7915(3) 0.2049(2) 0.1436(2) 0.0453(6) Uani d . 1 . .
H H11 0.8914 0.2207 0.0695 0.054 Uiso calc R 1 . .
C C12 0.7648(3) 0.3221(2) 0.1804(2) 0.0453(6) Uani d . 1 A .
C C13 0.9216(3) 0.3763(2) 0.1813(2) 0.0532(6) Uani d D 1 . .
O O2A 0.8984(11) 0.4720(4) 0.2391(6) 0.0562(13) Uani d PD 0.492(5) A 1
C C14A 1.0588(11) 0.5280(9) 0.2238(9) 0.072(2) Uani d PD 0.492(5) A 1
H H14A 1.1208 0.5657 0.1357 0.086 Uiso calc PR 0.492(5) A 1
H H14B 1.1262 0.4692 0.2634 0.086 Uiso calc PR 0.492(5) A 1
C C15A 1.0050(13) 0.6246(9) 0.2921(12) 0.122(3) Uani d PD 0.492(5) A 1
H H15A 0.9331 0.6782 0.2539 0.184 Uiso calc PR 0.492(5) A 1
H H15B 1.1029 0.6719 0.2862 0.184 Uiso calc PR 0.492(5) A 1
H H15C 0.9453 0.5844 0.3791 0.184 Uiso calc PR 0.492(5) A 1
O O2B 0.8938(10) 0.4347(5) 0.2773(4) 0.0562(13) Uani d PD 0.508(5) A 2
C C14B 1.0311(12) 0.5012(7) 0.2866(8) 0.072(2) Uani d PD 0.508(5) A 2
H H14C 1.1260 0.4507 0.2828 0.086 Uiso calc PR 0.508(5) A 2
H H14D 0.9984 0.5159 0.3679 0.086 Uiso calc PR 0.508(5) A 2
C C15B 1.0869(14) 0.6244(7) 0.1830(9) 0.122(3) Uani d PD 0.508(5) A 2
H H15D 1.1080 0.6118 0.1022 0.184 Uiso calc PR 0.508(5) A 2
H H15E 1.1879 0.6592 0.1877 0.184 Uiso calc PR 0.508(5) A 2
H H15F 0.9997 0.6796 0.1941 0.184 Uiso calc PR 0.508(5) A 2
C C16 0.6647(3) 0.0898(2) 0.0364(3) 0.0536(6) Uani d . 1 . .
C C17 0.82337(19) 0.09928(12) 0.24806(13) 0.0442(5) Uani d G 1 . .
C C18 0.95357(19) 0.02588(15) 0.21696(12) 0.0555(6) Uani d G 1 . .
H H18 1.0204 0.0420 0.1337 0.067 Uiso calc R 1 . .
C C19 0.9840(2) -0.07159(15) 0.31037(16) 0.0649(7) Uani d G 1 . .
H H19 1.0711 -0.1207 0.2896 0.078 Uiso calc R 1 . .
C C20 0.8841(2) -0.09565(14) 0.43487(14) 0.0596(7) Uani d G 1 . .
C C21 0.7539(2) -0.02225(16) 0.46597(11) 0.0626(7) Uani d G 1 . .
H H21 0.6871 -0.0383 0.5493 0.075 Uiso calc R 1 . .
C C22 0.72354(18) 0.07522(15) 0.37256(15) 0.0568(7) Uani d G 1 . .
H H22 0.6364 0.1243 0.3934 0.068 Uiso calc R 1 . .
C C23 0.9202(5) -0.1997(3) 0.5378(3) 0.0826(10) Uani d . 1 . .
H H23A 0.9932 -0.1682 0.5736 0.124 Uiso calc R 1 . .
H H23B 0.9736 -0.2618 0.5026 0.124 Uiso calc R 1 . .
H H23C 0.8165 -0.2349 0.6023 0.124 Uiso calc R 1 . .
N N1 0.6900(3) 0.0234(3) -0.0223(3) 0.0743(8) Uani d . 1 . .
N N2 0.3450(3) 0.1811(2) 0.1388(2) 0.0598(6) Uani d . 1 . .
H H2A 0.3389 0.1238 0.1058 0.072 Uiso calc R 1 . .
H H2B 0.2560 0.2157 0.1672 0.072 Uiso calc R 1 . .
O O1 0.4731(2) 0.30688(16) 0.20301(18) 0.0545(5) Uani d . 1 . .
O O3 1.0577(2) 0.35407(19) 0.1320(2) 0.0723(6) Uani d . 1 A .

loop_
_atom_site_aniso_label
_atom_site_aniso_U_11
_atom_site_aniso_U_22
_atom_site_aniso_U_33
_atom_site_aniso_U_12
_atom_site_aniso_U_13
_atom_site_aniso_U_23
C1 0.112(3) 0.087(2) 0.135(3) 0.041(2) -0.050(3) -0.079(3)
C2 0.0700(18) 0.0665(18) 0.086(2) 0.0278(14) -0.0392(16) -0.0500(16)
C3 0.0619(17) 0.088(2) 0.081(2) 0.0153(15) -0.0124(15) -0.0570(19)
C4 0.0554(16) 0.0655(17) 0.0693(17) 0.0027(13) -0.0092(13) -0.0376(14)
C5 0.0441(12) 0.0527(14) 0.0593(14) 0.0138(10) -0.0217(11) -0.0324(12)
C6 0.093(2) 0.0535(16) 0.0626(17) 0.0186(15) -0.0089(16) -0.0245(14)
C7 0.110(3) 0.0493(16) 0.080(2) 0.0200(16) -0.0216(19) -0.0258(15)
C8 0.0424(12) 0.0490(13) 0.0520(13) 0.0063(10) -0.0163(10) -0.0264(11)
C9 0.0454(13) 0.0517(13) 0.0560(14) 0.0103(10) -0.0202(11) -0.0318(11)
C10 0.0441(13) 0.0514(13) 0.0591(14) 0.0115(10) -0.0191(11) -0.0329(12)
C11 0.0371(12) 0.0496(13) 0.0564(14) 0.0096(10) -0.0132(10) -0.0281(11)
C12 0.0429(13) 0.0448(12) 0.0553(14) 0.0074(10) -0.0161(10) -0.0249(11)
C13 0.0471(14) 0.0437(13) 0.0726(17) 0.0051(10) -0.0212(12) -0.0204(12)
O2A 0.0596(13) 0.029(3) 0.092(3) 0.007(2) -0.037(3) -0.022(3)
C14A 0.067(3) 0.061(4) 0.100(6) -0.011(3) -0.031(5) -0.035(5)
C15A 0.127(7) 0.093(4) 0.177(8) -0.009(4) -0.073(6) -0.058(6)
O2B 0.0596(13) 0.029(3) 0.092(3) 0.007(2) -0.037(3) -0.022(3)
C14B 0.067(3) 0.061(4) 0.100(6) -0.011(3) -0.031(5) -0.035(5)
C15B 0.127(7) 0.093(4) 0.177(8) -0.009(4) -0.073(6) -0.058(6)
C16 0.0396(13) 0.0638(15) 0.0714(17) 0.0123(11) -0.0192(12) -0.0396(14)
C17 0.0354(11) 0.0472(12) 0.0590(14) 0.0056(9) -0.0157(10) -0.0283(11)
C18 0.0460(14) 0.0573(15) 0.0624(16) 0.0134(11) -0.0101(12) -0.0238(13)
C19 0.0545(16) 0.0587(16) 0.079(2) 0.0183(13) -0.0179(14) -0.0213(14)
C20 0.0549(15) 0.0535(15) 0.0720(18) -0.0024(12) -0.0233(13) -0.0170(13)
C21 0.0607(17) 0.0669(17) 0.0587(16) 0.0007(13) -0.0117(13) -0.0233(14)
C22 0.0497(14) 0.0629(16) 0.0636(16) 0.0121(12) -0.0136(12) -0.0318(13)
C23 0.083(2) 0.0685(19) 0.089(2) -0.0005(16) -0.0342(19) -0.0051(17)
N1 0.0520(13) 0.0912(18) 0.108(2) 0.0174(12) -0.0227(13) -0.0750(17)
N2 0.0434(11) 0.0730(15) 0.0879(16) 0.0170(10) -0.0276(11) -0.0542(13)
O1 0.0403(9) 0.0644(11) 0.0780(12) 0.0137(8) -0.0196(8) -0.0489(10)
O3 0.0395(10) 0.0768(13) 0.1065(16) 0.0053(9) -0.0157(10) -0.0432(12)

loop_
_atom_type_symbol
_atom_type_description
_atom_type_scat_dispersion_real
_atom_type_scat_dispersion_imag
_atom_type_scat_source
C C 0.0033 0.0016 'International Tables Vol C Tables 4.2.6.8 and 6.1.1.4'
H H 0.0000 0.0000 'International Tables Vol C Tables 4.2.6.8 and 6.1.1.4'
N N 0.0061 0.0033 'International Tables Vol C Tables 4.2.6.8 and 6.1.1.4'
O O 0.0106 0.0060 'International Tables Vol C Tables 4.2.6.8 and 6.1.1.4'

loop_
_geom_angle_atom_site_label_1
_geom_angle_atom_site_label_2
_geom_angle_atom_site_label_3
_geom_angle_site_symmetry_1
_geom_angle_site_symmetry_3
_geom_angle
_geom_angle_publ_flag
C2 C1 H1A . . 109.5 ?
C2 C1 H1B . . 109.5 ?
H1A C1 H1B . . 109.5 ?
C2 C1 H1C . . 109.5 ?
H1A C1 H1C . . 109.5 ?
H1B C1 H1C . . 109.5 ?
C3 C2 C7 . . 120.0 ?
C3 C2 C1 . . 120.8(2) ?
C7 C2 C1 . . 119.1(2) ?
C4 C3 C2 . . 120.0 ?
C4 C3 H3 . . 120.0 ?
C2 C3 H3 . . 120.0 ?
C3 C4 C5 . . 120.0 ?
C3 C4 H4 . . 120.0 ?
C5 C4 H4 . . 120.0 ?
C6 C5 C4 . . 120.0 ?
C6 C5 C8 . . 120.01(14) ?
C4 C5 C8 . . 119.97(14) ?
C5 C6 C7 . . 120.0 ?
C5 C6 H6 . . 120.0 ?
C7 C6 H6 . . 120.0 ?
C6 C7 C2 . . 120.0 ?
C6 C7 H7 . . 120.0 ?
C2 C7 H7 . . 120.0 ?
C12 C8 O1 . . 121.7(2) ?
C12 C8 C5 . . 129.4(2) ?
O1 C8 C5 . . 108.85(17) ?
N2 C9 C10 . . 128.6(2) ?
N2 C9 O1 . . 110.53(19) ?
C10 C9 O1 . . 120.9(2) ?
C9 C10 C16 . . 120.4(2) ?
C9 C10 C11 . . 122.1(2) ?
C16 C10 C11 . . 117.4(2) ?
C10 C11 C12 . . 109.30(18) ?
C10 C11 C17 . . 111.98(19) ?
C12 C11 C17 . . 111.80(18) ?
C10 C11 H11 . . 107.9 ?
C12 C11 H11 . . 107.9 ?
C17 C11 H11 . . 107.9 ?
C8 C12 C13 . . 126.6(2) ?
C8 C12 C11 . . 121.9(2) ?
C13 C12 C11 . . 111.49(18) ?
O3 C13 O2A . . 120.1(4) ?
O3 C13 O2B . . 120.3(4) ?
O2A C13 O2B . . 20.6(4) ?
O3 C13 C12 . . 125.93(19) ?
O2A C13 C12 . . 113.7(4) ?
O2B C13 C12 . . 111.8(4) ?
C13 O2A C14A . . 109.7(5) ?
O2A C14A C15A . . 100.8(5) ?
O2A C14A H14A . . 111.6 ?
C15A C14A H14A . . 111.6 ?
O2A C14A H14B . . 111.6 ?
C15A C14A H14B . . 111.6 ?
H14A C14A H14B . . 109.4 ?
C13 O2B C14B . . 119.8(6) ?
O2B C14B C15B . . 113.5(6) ?
O2B C14B H14C . . 108.9 ?
C15B C14B H14C . . 108.8 ?
O2B C14B H14D . . 108.9 ?
C15B C14B H14D . . 108.9 ?
H14C C14B H14D . . 107.7 ?
C14B C15B H15D . . 109.5 ?
C14B C15B H15E . . 109.5 ?
H15D C15B H15E . . 109.5 ?
C14B C15B H15F . . 109.5 ?
H15D C15B H15F . . 109.5 ?
H15E C15B H15F . . 109.5 ?
N1 C16 C10 . . 176.8(3) ?
C18 C17 C22 . . 120.0 ?
C18 C17 C11 . . 118.98(12) ?
C22 C17 C11 . . 121.02(12) ?
C17 C18 C19 . . 120.0 ?
C17 C18 H18 . . 120.0 ?
C19 C18 H18 . . 120.0 ?
C20 C19 C18 . . 120.0 ?
C20 C19 H19 . . 120.0 ?
C18 C19 H19 . . 120.0 ?
C19 C20 C21 . . 120.0 ?
C19 C20 C23 . . 120.16(18) ?
C21 C20 C23 . . 119.81(18) ?
C20 C21 C22 . . 120.0 ?
C20 C21 H21 . . 120.0 ?
C22 C21 H21 . . 120.0 ?
C21 C22 C17 . . 120.0 ?
C21 C22 H22 . . 120.0 ?
C17 C22 H22 . . 120.0 ?
C20 C23 H23A . . 109.5 ?
C20 C23 H23B . . 109.5 ?
H23A C23 H23B . . 109.5 ?
C20 C23 H23C . . 109.5 ?
H23A C23 H23C . . 109.5 ?
H23B C23 H23C . . 109.5 ?
C9 N2 H2A . . 120.0 ?
C9 N2 H2B . . 120.0 ?
H2A N2 H2B . . 120.0 ?
C9 O1 C8 . . 119.48(17) ?

loop_
_geom_bond_atom_site_label_1
_geom_bond_atom_site_label_2
_geom_bond_site_symmetry_2
_geom_bond_distance
_geom_bond_publ_flag
C1 C2 . 1.518(3) ?
C1 H1A . 0.9600 ?
C1 H1B . 0.9600 ?
C1 H1C . 0.9600 ?
C2 C3 . 1.3900 ?
C2 C7 . 1.3900 ?
C3 C4 . 1.3900 ?
C3 H3 . 0.9300 ?
C4 C5 . 1.3900 ?
C4 H4 . 0.9300 ?
C5 C6 . 1.3900 ?
C5 C8 . 1.482(2) ?
C6 C7 . 1.3900 ?
C6 H6 . 0.9300 ?
C7 H7 . 0.9300 ?
C8 C12 . 1.329(3) ?
C8 O1 . 1.388(3) ?
C9 N2 . 1.328(3) ?
C9 C10 . 1.347(3) ?
C9 O1 . 1.371(3) ?
C10 C16 . 1.410(3) ?
C10 C11 . 1.505(3) ?
C11 C12 . 1.514(3) ?
C11 C17 . 1.525(3) ?
C11 H11 . 0.9800 ?
C12 C13 . 1.460(3) ?
C13 O3 . 1.172(3) ?
C13 O2A . 1.4256(10) ?
C13 O2B . 1.4261(10) ?
O2A C14A . 1.4309(10) ?
C14A C15A . 1.5295(10) ?
C14A H14A . 0.9700 ?
C14A H14B . 0.9700 ?
C15A H15A . 0.9600 ?
C15A H15B . 0.9600 ?
C15A H15C . 0.9600 ?
O2B C14B . 1.4309(10) ?
C14B C15B . 1.5295(10) ?
C14B H14C . 0.9700 ?
C14B H14D . 0.9700 ?
C15B H15D . 0.9600 ?
C15B H15E . 0.9600 ?
C15B H15F . 0.9600 ?
C16 N1 . 1.140(3) ?
C17 C18 . 1.3900 ?
C17 C22 . 1.3900 ?
C18 C19 . 1.3900 ?
C18 H18 . 0.9300 ?
C19 C20 . 1.3900 ?
C19 H19 . 0.9300 ?
C20 C21 . 1.3900 ?
C20 C23 . 1.520(3) ?
C21 C22 . 1.3900 ?
C21 H21 . 0.9300 ?
C22 H22 . 0.9300 ?
C23 H23A . 0.9600 ?
C23 H23B . 0.9600 ?
C23 H23C . 0.9600 ?
N2 H2A . 0.8600 ?
N2 H2B . 0.8600 ?

loop_
_geom_hbond_atom_site_label_D
_geom_hbond_atom_site_label_H
_geom_hbond_atom_site_label_A
_geom_hbond_site_symmetry_A
_geom_hbond_distance_DH
_geom_hbond_distance_HA
_geom_hbond_distance_DA
_geom_hbond_angle_DHA
N2 H2A N1 2_655 0.86 2.22 3.081(3) 177.3
N2 H2B O3 1_455 0.86 2.31 3.088(3) 150.1
C6 H6 O3 2_765 0.93 2.51 3.432(2) 170.9
C18 H18 N1 2_755 0.93 2.60 3.318(3) 134.8
C23 H23A Cg 2_756 0.92 2.85 3.770(4) 160

loop_
_geom_torsion_atom_site_label_1
_geom_torsion_atom_site_label_2
_geom_torsion_atom_site_label_3
_geom_torsion_atom_site_label_4
_geom_torsion_site_symmetry_1
_geom_torsion_site_symmetry_2
_geom_torsion_site_symmetry_3
_geom_torsion_site_symmetry_4
_geom_torsion
_geom_torsion_publ_flag
C7 C2 C3 C4 . . . . 0.0 ?
C1 C2 C3 C4 . . . . -177.4(2) ?
C2 C3 C4 C5 . . . . 0.0 ?
C3 C4 C5 C6 . . . . 0.0 ?
C3 C4 C5 C8 . . . . 178.43(18) ?
C4 C5 C6 C7 . . . . 0.0 ?
C8 C5 C6 C7 . . . . -178.43(18) ?
C5 C6 C7 C2 . . . . 0.0 ?
C3 C2 C7 C6 . . . . 0.0 ?
C1 C2 C7 C6 . . . . 177.5(2) ?
C6 C5 C8 C12 . . . . 59.5(3) ?
C4 C5 C8 C12 . . . . -118.9(3) ?
C6 C5 C8 O1 . . . . -120.33(18) ?
C4 C5 C8 O1 . . . . 61.2(2) ?
N2 C9 C10 C16 . . . . 7.7(5) ?
O1 C9 C10 C16 . . . . -173.2(2) ?
N2 C9 C10 C11 . . . . -167.9(3) ?
O1 C9 C10 C11 . . . . 11.2(4) ?
C9 C10 C11 C12 . . . . -22.1(3) ?
C16 C10 C11 C12 . . . . 162.2(2) ?
C9 C10 C11 C17 . . . . 102.4(3) ?
C16 C10 C11 C17 . . . . -73.3(3) ?
O1 C8 C12 C13 . . . . -179.3(2) ?
C5 C8 C12 C13 . . . . 0.8(4) ?
O1 C8 C12 C11 . . . . 2.1(4) ?
C5 C8 C12 C11 . . . . -177.8(2) ?
C10 C11 C12 C8 . . . . 15.4(3) ?
C17 C11 C12 C8 . . . . -109.1(3) ?
C10 C11 C12 C13 . . . . -163.4(2) ?
C17 C11 C12 C13 . . . . 72.1(2) ?
C8 C12 C13 O3 . . . . -160.9(3) ?
C11 C12 C13 O3 . . . . 17.8(4) ?
C8 C12 C13 O2A . . . . 13.2(5) ?
C11 C12 C13 O2A . . . . -168.1(3) ?
C8 C12 C13 O2B . . . . 35.5(4) ?
C11 C12 C13 O2B . . . . -145.8(3) ?
O3 C13 O2A C14A . . . . 0.6(7) ?
O2B C13 O2A C14A . . . . 97.0(19) ?
C12 C13 O2A C14A . . . . -174.0(5) ?
C13 O2A C14A C15A . . . . -179.6(8) ?
O3 C13 O2B C14B . . . . 20.1(7) ?
O2A C13 O2B C14B . . . . -75.7(19) ?
C12 C13 O2B C14B . . . . -175.3(5) ?
C13 O2B C14B C15B . . . . 73.4(11) ?
C9 C10 C16 N1 . . . . 163(6) ?
C11 C10 C16 N1 . . . . -21(6) ?
C10 C11 C17 C18 . . . . 102.33(18) ?
C12 C11 C17 C18 . . . . -134.63(16) ?
C10 C11 C17 C22 . . . . -77.07(19) ?
C12 C11 C17 C22 . . . . 46.0(2) ?
C22 C17 C18 C19 . . . . 0.0 ?
C11 C17 C18 C19 . . . . -179.41(16) ?
C17 C18 C19 C20 . . . . 0.0 ?
C18 C19 C20 C21 . . . . 0.0 ?
C18 C19 C20 C23 . . . . -178.2(2) ?
C19 C20 C21 C22 . . . . 0.0 ?
C23 C20 C21 C22 . . . . 178.2(2) ?
C20 C21 C22 C17 . . . . 0.0 ?
C18 C17 C22 C21 . . . . 0.0 ?
C11 C17 C22 C21 . . . . 179.39(16) ?
N2 C9 O1 C8 . . . . -171.9(2) ?
C10 C9 O1 C8 . . . . 8.8(4) ?
C12 C8 O1 C9 . . . . -15.7(4) ?
C5 C8 O1 C9 . . . . 164.2(2) ?
